data_1531280
loop_
_publ_author_name
'Demchyna, R.O.'
'Chikhrii, S.I.'
'Kuz'ma, Yu.B.'

_publ_section_title
;
 Y - Cu - P system
;
_journal_name_full 'Journal of Alloys Compd.'
_journal_page_first 170
_journal_page_last 174
_journal_volume 345
_journal_year 2002
_chemical_formula_sum 'Cu P2 Y'
_chemical_name_systematic 'Y Cu P2'
_space_group_IT_number 67
_symmetry_space_group_name_Hall '-C 2a 2'
_symmetry_space_group_name_H-M 'C m m a'
_cell_angle_alpha 90
_cell_angle_beta 90
_cell_angle_gamma 90
_cell_formula_units_Z 4
_cell_length_a 5.28918
_cell_length_b 5.34627
_cell_length_c 9.69225
_cell_volume 274.071
_citation_journal_id_ASTM JALCEU
_cod_data_source_file Demchyna_JALCEU_2002_544.cif
_cod_data_source_block Cu1P2Y1
_cod_original_cell_volume 274.0715
_cod_original_formula_sum 'Cu1 P2 Y1'
_cod_database_code 1531280

loop_
_symmetry_equiv_pos_as_xyz
x,y,z
-x+1/2,-y,z
x,-y,-z
-x+1/2,y,-z
-x,-y,-z
x-1/2,y,-z
-x,y,z
x-1/2,-y,z
x+1/2,y+1/2,z
-x+1,-y+1/2,z
x+1/2,-y+1/2,-z
-x+1,y+1/2,-z
-x+1/2,-y+1/2,-z
x,y+1/2,-z
-x+1/2,y+1/2,z
x,-y+1/2,z

loop_
_atom_site_label
_atom_site_type_symbol
_atom_site_fract_x
_atom_site_fract_y
_atom_site_fract_z
_atom_site_occupancy
_atom_site_U_iso_or_equiv
P1 P 0.25 0 0 1 0.0
Cu1 Cu 0.25 0 0.5 1 0.0
Y1 Y 0 0.25 0.23416 1 0.0
P2 P 0 0.25 0.6586 1 0.0
